data_4308834
loop_
_publ_author_name
'Jung Woon Lee'
'Eun Ae Kim'
'Yun Ju Kim'
'Young-A Lee'
'Youngshang Pak'
'Ok-Sang Jung'

_publ_contact_author_name 'Ok-Sang Jung'
_publ_section_title
;
Relationship between the Ratio of Ligand to Metal and the Coordinating
Ability of Anions. Synthesis and Structural Properties of AgX-Bearing
Bis(4-pyridyl)dimethylsilane (X-= NO2-, NO3-, CF3SO3-, and PF6-)
;
_journal_name_full 'Inorganic Chemistry'
_journal_page_first 3151
_journal_page_last 3155
_journal_paper_doi 10.1021/ic048537r
_journal_volume 44
_journal_year 2005
_chemical_formula_sum 'C20 H25 Ag F3 N3 O4 S Si1.5'
_chemical_formula_weight 610.50
_chemical_name_systematic
;
?
;
_space_group_IT_number 15
_symmetry_cell_setting monoclinic
_symmetry_space_group_name_Hall '-C 2yc'
_symmetry_space_group_name_H-M 'C 1 2/c 1'
_atom_sites_solution_hydrogens geom
_atom_sites_solution_primary direct
_atom_sites_solution_secondary difmap
_audit_creation_method SHELXL-97
_cell_angle_alpha 90.00
_cell_angle_beta 99.218(5)
_cell_angle_gamma 90.00
_cell_formula_units_Z 8
_cell_length_a 22.117(6)
_cell_length_b 12.714(3)
_cell_length_c 21.976(6)
_cell_measurement_temperature 298(2)
_cell_volume 6100(3)
_computing_structure_refinement 'SHELXL-97 (Sheldrick, 1997)'
_computing_structure_solution 'SHELXS-97 (Sheldrick, 1990)'
_diffrn_ambient_temperature 298(2)
_diffrn_measured_fraction_theta_full 0.972
_diffrn_measured_fraction_theta_max 0.972
_diffrn_radiation_monochromator graphite
_diffrn_radiation_source 'fine-focus sealed tube'
_diffrn_radiation_type MoK\a
_diffrn_radiation_wavelength 0.71073
_diffrn_reflns_av_R_equivalents 0.1467
_diffrn_reflns_av_sigmaI/netI 0.1917
_diffrn_reflns_limit_h_max 14
_diffrn_reflns_limit_h_min -29
_diffrn_reflns_limit_k_max 16
_diffrn_reflns_limit_k_min -15
_diffrn_reflns_limit_l_max 28
_diffrn_reflns_limit_l_min -26
_diffrn_reflns_number 19391
_diffrn_reflns_theta_full 28.38
_diffrn_reflns_theta_max 28.38
_diffrn_reflns_theta_min 1.85
_exptl_absorpt_coefficient_mu 0.832
_exptl_crystal_density_diffrn 1.330
_exptl_crystal_density_method 'not measured'
_exptl_crystal_F_000 2472
_refine_diff_density_max 0.973
_refine_diff_density_min -0.868
_refine_diff_density_rms 0.319
_refine_ls_extinction_method none
_refine_ls_goodness_of_fit_ref 1.003
_refine_ls_hydrogen_treatment mixed
_refine_ls_matrix_type full
_refine_ls_number_parameters 305
_refine_ls_number_reflns 7401
_refine_ls_number_restraints 0
_refine_ls_restrained_S_all 1.003
_refine_ls_R_factor_all 0.2805
_refine_ls_R_factor_gt 0.0754
_refine_ls_shift/su_max 6.720
_refine_ls_shift/su_mean 0.159
_refine_ls_structure_factor_coef Fsqd
_refine_ls_weighting_details 'calc w=1/[\s^2^(Fo^2^)+(0.1000P)^2^+0.0000P] where P=(Fo^2^+2Fc^2^)/3'
_refine_ls_weighting_scheme calc
_refine_ls_wR_factor_gt 0.1936
_refine_ls_wR_factor_ref 0.2832
_reflns_number_gt 1960
_reflns_number_total 7401
_reflns_threshold_expression >2sigma(I)
_cod_data_source_file ic048537rsi20041020_114205_3.cif
_cod_data_source_block '[Ag2(L)3](CF3SO3)2'
_cod_original_formula_sum 'C20 H25 Ag F3 N3 O4 S Si1.50'
_cod_database_code 4308834

loop_
_symmetry_equiv_pos_as_xyz
'x, y, z'
'-x, y, -z+1/2'
'x+1/2, y+1/2, z'
'-x+1/2, y+1/2, -z+1/2'
'-x, -y, -z'
'x, -y, z-1/2'
'-x+1/2, -y+1/2, -z'
'x+1/2, -y+1/2, z-1/2'

loop_
_atom_site_label
_atom_site_type_symbol
_atom_site_fract_x
_atom_site_fract_y
_atom_site_fract_z
_atom_site_U_iso_or_equiv
_atom_site_adp_type
_atom_site_occupancy
_atom_site_symmetry_multiplicity
_atom_site_calc_flag
_atom_site_refinement_flags
_atom_site_disorder_assembly
_atom_site_disorder_group
Ag1 Ag 0.75313(4) 0.12424(6) 0.25239(4) 0.1050(4) Uani 1 1 d . . .
Si1 Si 0.89212(13) 0.1919(2) -0.00886(12) 0.0789(8) Uani 1 1 d . . .
Si2 Si 0.5000 0.4468(3) 0.2500 0.0992(15) Uani 1 2 d S . .
S3 S 0.14789(15) 0.3833(2) 0.16658(17) 0.1106(11) Uani 1 1 d . . .
N1 N 0.8004(4) 0.1423(7) 0.1665(3) 0.081(2) Uani 1 1 d . . .
N2 N 0.7935(4) -0.0244(6) -0.1668(3) 0.077(2) Uani 1 1 d . . .
N3 N 0.6714(4) 0.2278(6) 0.2551(4) 0.081(2) Uani 1 1 d . . .
C1 C 0.7820(5) 0.0854(7) 0.1155(5) 0.091(3) Uani 1 1 d . . .
H1 H 0.7496 0.0351 0.1151 0.109 Uiso 1 1 calc R . .
C2 C 0.8092(5) 0.0983(7) 0.0630(4) 0.084(3) Uani 1 1 d . . .
H2 H 0.7960 0.0550 0.0276 0.101 Uiso 1 1 calc R . .
C3 C 0.8546(4) 0.1716(7) 0.0606(4) 0.064(2) Uani 1 1 d . . .
C4 C 0.8709(4) 0.2297(7) 0.1133(4) 0.080(3) Uani 1 1 d . . .
H4 H 0.9014 0.2836 0.1140 0.096 Uiso 1 1 calc R . .
C5 C 0.8449(5) 0.2129(8) 0.1647(5) 0.089(3) Uani 1 1 d . . .
H5 H 0.8591 0.2534 0.2011 0.107 Uiso 1 1 calc R . .
C6 C 0.7754(5) 0.0730(10) -0.1600(5) 0.093(3) Uani 1 1 d . . .
H6 H 0.7411 0.0992 -0.1882 0.112 Uiso 1 1 calc R . .
C7 C 0.8031(5) 0.1376(7) -0.1151(5) 0.095(3) Uani 1 1 d . . .
H7 H 0.7878 0.2079 -0.1127 0.113 Uiso 1 1 calc R . .
C8 C 0.8532(4) 0.1054(6) -0.0721(4) 0.066(2) Uani 1 1 d . . .
C9 C 0.8689(5) 0.0026(8) -0.0800(5) 0.096(3) Uani 1 1 d . . .
H9 H 0.9020 -0.0276 -0.0518 0.115 Uiso 1 1 calc R . .
C10 C 0.8392(5) -0.0583(7) -0.1265(5) 0.094(3) Uani 1 1 d . . .
H10 H 0.8526 -0.1296 -0.1298 0.112 Uiso 1 1 calc R . .
C11 C 0.6732(5) 0.3121(10) 0.2899(5) 0.100(3) Uani 1 1 d . . .
H11 H 0.7105 0.3279 0.3172 0.120 Uiso 1 1 calc R . .
C12 C 0.6234(5) 0.3797(8) 0.2889(6) 0.100(3) Uani 1 1 d . . .
H12 H 0.6275 0.4413 0.3144 0.120 Uiso 1 1 calc R . .
C13 C 0.5687(4) 0.3593(6) 0.2519(5) 0.072(2) Uani 1 1 d . . .
C14 C 0.5667(4) 0.2686(8) 0.2174(5) 0.089(3) Uani 1 1 d . . .
H14 H 0.5292 0.2480 0.1919 0.107 Uiso 1 1 calc R . .
C15 C 0.6190(6) 0.2068(7) 0.2194(5) 0.096(3) Uani 1 1 d . . .
H15 H 0.6168 0.1458 0.1935 0.115 Uiso 1 1 calc R . .
C16 C 0.8870(6) 0.3342(8) -0.0305(5) 0.140(5) Uani 1 1 d . . .
H16A H 0.8448 0.3541 -0.0411 0.168 Uiso 1 1 calc R . .
H16B H 0.9075 0.3457 -0.0653 0.168 Uiso 1 1 calc R . .
H16C H 0.9061 0.3758 0.0037 0.168 Uiso 1 1 calc R . .
C17 C 0.9726(4) 0.1520(9) 0.0107(5) 0.126(4) Uani 1 1 d . . .
H17A H 0.9929 0.1965 0.0429 0.151 Uiso 1 1 calc R . .
H17B H 0.9922 0.1583 -0.0250 0.151 Uiso 1 1 calc R . .
H17C H 0.9747 0.0803 0.0245 0.151 Uiso 1 1 calc R . .
C18 C 0.5085(5) 0.5303(9) 0.3195(7) 0.190(7) Uani 1 1 d . . .
H18A H 0.5438 0.5746 0.3207 0.228 Uiso 1 1 calc R . .
H18B H 0.5134 0.4866 0.3556 0.228 Uiso 1 1 calc R . .
H18C H 0.4726 0.5733 0.3185 0.228 Uiso 1 1 calc R . .
C19 C 0.0659(10) 0.3925(16) 0.1669(14) 0.246(17) Uani 1 1 d . . .
O1 O 0.1670(4) 0.2908(6) 0.1945(4) 0.140(3) Uani 1 1 d . . .
O2 O 0.1673(4) 0.4718(7) 0.1879(8) 0.259(8) Uani 1 1 d . . .
O3 O 0.1538(13) 0.3712(13) 0.0989(7) 0.364(13) Uani 1 1 d . . .
F1 F 0.0444(5) 0.4668(11) 0.1389(10) 0.391(13) Uani 1 1 d . . .
F2 F 0.0442(6) 0.3158(12) 0.1338(11) 0.356(11) Uani 1 1 d . . .
F3 F 0.0647(12) 0.389(2) 0.2218(14) 0.46(2) Uani 1 1 d . . .
OW1 O 0.4089(11) 0.230(2) 0.0818(11) 0.456(15) Uani 1 1 d . . .
HW1 H 0.4175 0.2482 0.0485 0.684 Uiso 1 1 calc R . .
CW1 C 0.367(2) 0.156(5) 0.073(3) 0.79(5) Uani 1 1 d . . .
HW1A H 0.3841 0.0910 0.0901 1.180 Uiso 1 1 calc R . .
HW1B H 0.3529 0.1476 0.0298 1.180 Uiso 1 1 calc R . .
HW1C H 0.3331 0.1756 0.0932 1.180 Uiso 1 1 calc R . .

loop_
_atom_site_aniso_label
_atom_site_aniso_U_11
_atom_site_aniso_U_22
_atom_site_aniso_U_33
_atom_site_aniso_U_23
_atom_site_aniso_U_13
_atom_site_aniso_U_12
Ag1 0.1065(7) 0.1245(7) 0.0885(6) 0.0290(5) 0.0295(5) 0.0434(5)
Si1 0.0887(19) 0.0849(18) 0.0632(16) -0.0065(14) 0.0126(14) -0.0111(15)
Si2 0.069(3) 0.062(2) 0.173(5) 0.000 0.038(3) 0.000
S3 0.109(2) 0.082(2) 0.129(3) 0.0102(18) -0.015(2) -0.0067(18)
N1 0.091(6) 0.092(6) 0.063(5) 0.009(4) 0.017(4) 0.037(5)
N2 0.090(6) 0.075(5) 0.067(5) -0.012(4) 0.019(5) -0.006(5)
N3 0.065(5) 0.091(6) 0.086(6) 0.003(5) 0.011(5) 0.017(5)
C1 0.102(8) 0.078(6) 0.095(9) 0.007(6) 0.021(7) 0.007(6)
C2 0.114(8) 0.090(7) 0.051(6) -0.002(5) 0.015(6) 0.005(6)
C3 0.060(6) 0.070(5) 0.057(6) 0.002(4) -0.001(4) 0.003(5)
C4 0.088(7) 0.094(7) 0.060(6) -0.003(5) 0.015(6) -0.006(6)
C5 0.085(7) 0.100(8) 0.081(8) -0.021(6) 0.004(6) -0.007(6)
C6 0.090(8) 0.118(8) 0.062(7) 0.002(6) -0.013(6) 0.012(7)
C7 0.125(9) 0.079(6) 0.070(6) -0.006(5) -0.010(6) 0.024(6)
C8 0.060(5) 0.074(6) 0.062(6) -0.001(4) 0.007(5) -0.003(5)
C9 0.094(8) 0.087(7) 0.097(8) -0.010(6) -0.013(6) 0.025(6)
C10 0.099(8) 0.068(6) 0.108(9) -0.008(6) -0.003(7) 0.018(6)
C11 0.058(7) 0.124(8) 0.115(9) -0.027(8) 0.007(6) -0.012(7)
C12 0.069(7) 0.097(7) 0.140(10) -0.043(7) 0.035(7) -0.014(6)
C13 0.055(6) 0.069(6) 0.094(7) -0.007(5) 0.019(5) -0.008(5)
C14 0.070(6) 0.089(7) 0.102(8) -0.026(6) -0.004(6) -0.005(6)
C15 0.110(9) 0.075(7) 0.104(8) -0.019(6) 0.023(7) 0.026(7)
C16 0.227(15) 0.096(7) 0.095(9) -0.004(6) 0.021(9) -0.045(9)
C17 0.087(8) 0.204(12) 0.088(8) -0.035(8) 0.018(6) -0.030(8)
C18 0.121(10) 0.136(10) 0.33(2) -0.142(12) 0.099(12) -0.040(8)
C19 0.17(2) 0.134(15) 0.37(4) 0.116(18) -0.15(2) -0.075(14)
O1 0.171(8) 0.098(5) 0.153(7) 0.029(5) 0.029(6) 0.041(5)
O2 0.133(8) 0.109(7) 0.52(2) -0.119(10) 0.005(11) 0.015(6)
O3 0.57(4) 0.42(3) 0.130(12) 0.055(12) 0.135(17) 0.020(19)
F1 0.175(10) 0.236(13) 0.69(3) 0.135(17) -0.159(15) 0.026(9)
F2 0.185(11) 0.266(15) 0.57(3) -0.068(18) -0.064(15) -0.106(11)
F3 0.40(3) 0.62(4) 0.42(3) 0.19(3) 0.25(3) 0.22(3)
OW1 0.51(3) 0.63(5) 0.31(2) -0.18(3) 0.31(2) -0.14(3)
CW1 0.57(5) 1.16(10) 0.74(9) -0.74(8) 0.42(4) -0.597

loop_
_atom_type_symbol
_atom_type_description
_atom_type_scat_dispersion_real
_atom_type_scat_dispersion_imag
_atom_type_scat_source
C C 0.0033 0.0016 'International Tables Vol C Tables 4.2.6.8 and 6.1.1.4'
H H 0.0000 0.0000 'International Tables Vol C Tables 4.2.6.8 and 6.1.1.4'
N N 0.0061 0.0033 'International Tables Vol C Tables 4.2.6.8 and 6.1.1.4'
O O 0.0106 0.0060 'International Tables Vol C Tables 4.2.6.8 and 6.1.1.4'
F F 0.0171 0.0103 'International Tables Vol C Tables 4.2.6.8 and 6.1.1.4'
Si Si 0.0817 0.0704 'International Tables Vol C Tables 4.2.6.8 and 6.1.1.4'
S S 0.1246 0.1234 'International Tables Vol C Tables 4.2.6.8 and 6.1.1.4'
Ag Ag -0.8971 1.1015 'International Tables Vol C Tables 4.2.6.8 and 6.1.1.4'

loop_
_geom_angle_atom_site_label_1
_geom_angle_atom_site_label_2
_geom_angle_atom_site_label_3
_geom_angle
_geom_angle_site_symmetry_1
_geom_angle_site_symmetry_3
_geom_angle_publ_flag
N3 Ag1 N2 122.0(3) . 6_556 ?
N3 Ag1 N1 115.8(3) . . ?
N2 Ag1 N1 121.8(2) 6_556 . ?
C17 Si1 C8 109.0(4) . . ?
C17 Si1 C16 110.2(6) . . ?
C8 Si1 C16 112.2(5) . . ?
C17 Si1 C3 108.1(4) . . ?
C8 Si1 C3 108.3(4) . . ?
C16 Si1 C3 108.9(5) . . ?
C18 Si2 C18 109.7(10) . 2_655 ?
C18 Si2 C13 110.3(5) . . ?
C18 Si2 C13 109.5(5) 2_655 . ?
C18 Si2 C13 109.5(5) . 2_655 ?
C18 Si2 C13 110.3(5) 2_655 2_655 ?
C13 Si2 C13 107.4(5) . 2_655 ?
O2 S3 O1 122.5(8) . . ?
O2 S3 O3 112.0(11) . . ?
O1 S3 O3 106.5(8) . . ?
O2 S3 C19 102.8(10) . . ?
O1 S3 C19 107.0(7) . . ?
O3 S3 C19 104.6(14) . . ?
C1 N1 C5 117.7(9) . . ?
C1 N1 Ag1 120.8(8) . . ?
C5 N1 Ag1 121.4(7) . . ?
C10 N2 C6 116.7(8) . . ?
C10 N2 Ag1 121.1(7) . 6 ?
C6 N2 Ag1 122.1(7) . 6 ?
C11 N3 C15 117.0(8) . . ?
C11 N3 Ag1 123.0(8) . . ?
C15 N3 Ag1 120.0(7) . . ?
N1 C1 C2 120.9(10) . . ?
C3 C2 C1 121.7(9) . . ?
C4 C3 C2 115.4(8) . . ?
C4 C3 Si1 121.6(7) . . ?
C2 C3 Si1 123.1(7) . . ?
C5 C4 C3 121.7(9) . . ?
N1 C5 C4 122.6(9) . . ?
N2 C6 C7 123.0(9) . . ?
C6 C7 C8 122.1(9) . . ?
C9 C8 C7 112.6(8) . . ?
C9 C8 Si1 123.9(7) . . ?
C7 C8 Si1 123.4(7) . . ?
C10 C9 C8 122.3(9) . . ?
N2 C10 C9 123.3(9) . . ?
N3 C11 C12 122.8(9) . . ?
C13 C12 C11 120.9(9) . . ?
C12 C13 C14 115.6(8) . . ?
C12 C13 Si2 122.4(7) . . ?
C14 C13 Si2 121.9(7) . . ?
C13 C14 C15 120.1(9) . . ?
N3 C15 C14 123.4(9) . . ?
F1 C19 F3 118(4) . . ?
F1 C19 F2 103(2) . . ?
F3 C19 F2 119(2) . . ?
F1 C19 S3 111.5(18) . . ?
F3 C19 S3 100.4(17) . . ?
F2 C19 S3 104(2) . . ?

loop_
_geom_bond_atom_site_label_1
_geom_bond_atom_site_label_2
_geom_bond_distance
_geom_bond_site_symmetry_2
_geom_bond_publ_flag
Ag1 N3 2.244(7) . ?
Ag1 N2 2.248(7) 6_556 ?
Ag1 N1 2.311(8) . ?
Si1 C17 1.834(10) . ?
Si1 C8 1.871(9) . ?
Si1 C16 1.870(10) . ?
Si1 C3 1.870(9) . ?
Si2 C18 1.845(12) . ?
Si2 C18 1.845(12) 2_655 ?
Si2 C13 1.879(9) . ?
Si2 C13 1.879(9) 2_655 ?
S3 O2 1.268(9) . ?
S3 O1 1.362(7) . ?
S3 O3 1.521(16) . ?
S3 C19 1.82(3) . ?
N1 C1 1.341(12) . ?
N1 C5 1.338(11) . ?
N2 C10 1.306(10) . ?
N2 C6 1.317(11) . ?
N2 Ag1 2.248(7) 6 ?
N3 C11 1.314(12) . ?
N3 C15 1.318(11) . ?
C1 C2 1.395(13) . ?
C2 C3 1.376(12) . ?
C3 C4 1.372(11) . ?
C4 C5 1.365(13) . ?
C6 C7 1.353(13) . ?
C7 C8 1.398(12) . ?
C8 C9 1.370(11) . ?
C9 C10 1.365(12) . ?
C11 C12 1.395(13) . ?
C12 C13 1.368(13) . ?
C13 C14 1.377(11) . ?
C14 C15 1.394(12) . ?
C19 F1 1.185(17) . ?
C19 F3 1.21(4) . ?
C19 F2 1.26(2) . ?
OW1 CW1 1.31(4) . ?
